data_7119394
loop_
_publ_author_name
'Davin, Laia'
'McLellan, Ross'
'Hern\'an-G\'omez, Alberto'
'Clegg, William'
'Kennedy, Alan R.'
'Mertens, Maria'
'Stepek, Iain A.'
'Hevia, Eva'

_publ_section_title
;
 Regioselective magnesiation of N-heterocyclic molecules: securing
 insecure cyclic anions by a \b-diketiminate-magnesium clamp.
;
_journal_issue 26
_journal_name_full 'Chemical communications (Cambridge, England)'
_journal_page_first 3653
_journal_page_last 3656
_journal_paper_doi 10.1039/c6cc09675a
_journal_volume 53
_journal_year 2017
_chemical_formula_moiety 'C32 H45 Mg N5'
_chemical_formula_sum 'C32 H45 Mg N5'
_chemical_formula_weight 524.04
_chemical_name_systematic
;
 ?
;
_chemical_properties_physical ', Air-sensitive,Moisture-sensitive,Oxygen-sensitive'
_space_group_IT_number 14
_symmetry_cell_setting monoclinic
_symmetry_space_group_name_Hall '-P 2yn'
_symmetry_space_group_name_H-M 'P 1 21/n 1'
_atom_sites_solution_hydrogens geom
_atom_sites_solution_primary direct
_atom_sites_solution_secondary difmap
_audit_creation_method SHELXL-97
_audit_update_record
;
2016-11-28 deposited with the CCDC.
2017-01-06 downloaded from the CCDC.
;
_cell_angle_alpha 90.00
_cell_angle_beta 98.976(4)
_cell_angle_gamma 90.00
_cell_formula_units_Z 4
_cell_length_a 11.5906(4)
_cell_length_b 15.2013(6)
_cell_length_c 17.8446(7)
_cell_measurement_reflns_used 9788
_cell_measurement_temperature 123(2)
_cell_measurement_theta_max 72.9310
_cell_measurement_theta_min 5.7170
_cell_volume 3105.6(2)
_computing_cell_refinement
;
CrysAlisPro, Agilent Technologies,
Version 1.171.37.34 (release 22-05-2014 CrysAlis171 .NET)
(compiled May 22 2014,16:03:01)
;
_computing_data_collection
;
CrysAlisPro, Agilent Technologies,
Version 1.171.37.34 (release 22-05-2014 CrysAlis171 .NET)
(compiled May 22 2014,16:03:01)
;
_computing_data_reduction
;
CrysAlisPro, Agilent Technologies,
Version 1.171.37.34 (release 22-05-2014 CrysAlis171 .NET)
(compiled May 22 2014,16:03:01)
;
_computing_structure_refinement 'SHELXL-97 (Sheldrick, 1997)'
_diffrn_ambient_temperature 123(2)
_diffrn_measured_fraction_theta_full 0.997
_diffrn_measured_fraction_theta_max 0.977
_diffrn_measurement_device_type 'Gemini, S'
_diffrn_measurement_method 'omega scans'
_diffrn_radiation_monochromator graphite
_diffrn_radiation_source 'fine-focus sealed tube'
_diffrn_radiation_type CuK\a
_diffrn_radiation_wavelength 1.54180
_diffrn_reflns_av_R_equivalents 0.0226
_diffrn_reflns_av_sigmaI/netI 0.0219
_diffrn_reflns_limit_h_max 11
_diffrn_reflns_limit_h_min -14
_diffrn_reflns_limit_k_max 18
_diffrn_reflns_limit_k_min -16
_diffrn_reflns_limit_l_max 21
_diffrn_reflns_limit_l_min -21
_diffrn_reflns_number 21057
_diffrn_reflns_theta_full 70.00
_diffrn_reflns_theta_max 73.12
_diffrn_reflns_theta_min 3.84
_exptl_absorpt_coefficient_mu 0.693
_exptl_absorpt_correction_T_max 1.00000
_exptl_absorpt_correction_T_min 0.36911
_exptl_absorpt_correction_type multi-scan
_exptl_absorpt_process_details
;
CrysAlisPro, Agilent Technologies,
Version 1.171.37.34 (release 22-05-2014 CrysAlis171 .NET)
(compiled May 22 2014,16:03:01)
Empirical absorption correction using spherical harmonics,
 implemented in SCALE3 ABSPACK scaling algorithm.
;
_exptl_crystal_colour colourless
_exptl_crystal_density_diffrn 1.121
_exptl_crystal_density_method 'not measured'
_exptl_crystal_description plate
_exptl_crystal_F_000 1136
_exptl_crystal_size_max 0.5
_exptl_crystal_size_mid 0.2
_exptl_crystal_size_min 0.1
_refine_diff_density_max 0.269
_refine_diff_density_min -0.204
_refine_diff_density_rms 0.041
_refine_ls_extinction_method none
_refine_ls_goodness_of_fit_ref 1.040
_refine_ls_hydrogen_treatment constr
_refine_ls_matrix_type full
_refine_ls_number_parameters 354
_refine_ls_number_reflns 6086
_refine_ls_number_restraints 0
_refine_ls_restrained_S_all 1.040
_refine_ls_R_factor_all 0.0474
_refine_ls_R_factor_gt 0.0419
_refine_ls_shift/su_max 0.001
_refine_ls_shift/su_mean 0.000
_refine_ls_structure_factor_coef Fsqd
_refine_ls_weighting_details 'calc w=1/[\s^2^(Fo^2^)+(0.0583P)^2^+1.1340P] where P=(Fo^2^+2Fc^2^)/3'
_refine_ls_weighting_scheme calc
_refine_ls_wR_factor_gt 0.1099
_refine_ls_wR_factor_ref 0.1150
_reflns_number_gt 5378
_reflns_number_total 6086
_reflns_threshold_expression I>2sigma(I)
_cod_data_source_file c6cc09675a2.cif
_cod_data_source_block ahg37g
_cod_depositor_comments 'Adding full bibliography for 7119393--7119397.cif.'
_cod_original_sg_symbol_H-M 'P 21/n'
_cod_database_code 7119394

loop_
_symmetry_equiv_pos_as_xyz
'x, y, z'
'-x+1/2, y+1/2, -z+1/2'
'-x, -y, -z'
'x-1/2, -y-1/2, z-1/2'

loop_
_atom_site_label
_atom_site_type_symbol
_atom_site_fract_x
_atom_site_fract_y
_atom_site_fract_z
_atom_site_U_iso_or_equiv
_atom_site_adp_type
_atom_site_occupancy
_atom_site_symmetry_multiplicity
_atom_site_calc_flag
_atom_site_refinement_flags
C30 C 0.74999(14) 0.09947(11) 0.32194(9) 0.0374(4) Uani 1 1 d .
H30A H 0.8158 0.1405 0.3246 0.056 Uiso 1 1 calc R
H30B H 0.6811 0.1309 0.3337 0.056 Uiso 1 1 calc R
H30C H 0.7329 0.0746 0.2707 0.056 Uiso 1 1 calc R
N6 N 0.85962(10) -0.05617(8) 0.46588(6) 0.0254(2) Uani 1 1 d .
C31 C 0.87605(11) 0.02082(9) 0.42915(7) 0.0237(3) Uani 1 1 d .
N4 N 0.77991(10) 0.02909(8) 0.37644(7) 0.0277(3) Uani 1 1 d .
N5 N 0.70148(11) -0.03894(9) 0.37650(7) 0.0360(3) Uani 1 1 d .
C32 C 0.75487(13) -0.08776(10) 0.43129(8) 0.0335(3) Uani 1 1 d .
H32 H 0.7230 -0.1415 0.4460 0.040 Uiso 1 1 calc R
C1 C 0.94491(11) -0.18062(8) 0.70955(7) 0.0218(3) Uani 1 1 d .
C2 C 0.91405(13) -0.18161(9) 0.78920(8) 0.0285(3) Uani 1 1 d .
H2A H 0.9574 -0.1351 0.8195 0.043 Uiso 1 1 calc R
H2B H 0.9348 -0.2388 0.8128 0.043 Uiso 1 1 calc R
H2C H 0.8300 -0.1716 0.7867 0.043 Uiso 1 1 calc R
C3 C 1.01227(11) -0.25294(9) 0.69187(7) 0.0230(3) Uani 1 1 d .
H3 H 1.0502 -0.2853 0.7342 0.028 Uiso 1 1 calc R
C4 C 1.03125(11) -0.28386(8) 0.62061(8) 0.0228(3) Uani 1 1 d .
C5 C 1.09130(14) -0.37293(9) 0.62104(9) 0.0322(3) Uani 1 1 d .
H5A H 1.0475 -0.4108 0.5822 0.048 Uiso 1 1 calc R
H5B H 1.0941 -0.4003 0.6710 0.048 Uiso 1 1 calc R
H5C H 1.1710 -0.3650 0.6102 0.048 Uiso 1 1 calc R
C6 C 1.00329(12) -0.28757(8) 0.48619(7) 0.0241(3) Uani 1 1 d .
C7 C 1.10428(12) -0.28706(9) 0.45133(8) 0.0288(3) Uani 1 1 d .
C8 C 1.10217(15) -0.33359(11) 0.38360(9) 0.0381(4) Uani 1 1 d .
H8 H 1.1695 -0.3335 0.3593 0.046 Uiso 1 1 calc R
C9 C 1.00447(16) -0.37957(12) 0.35123(9) 0.0421(4) Uani 1 1 d .
H9 H 1.0051 -0.4114 0.3055 0.051 Uiso 1 1 calc R
C10 C 0.90548(15) -0.37911(11) 0.38561(9) 0.0383(4) Uani 1 1 d .
H10 H 0.8383 -0.4108 0.3630 0.046 Uiso 1 1 calc R
C11 C 0.90247(13) -0.33304(10) 0.45265(8) 0.0308(3) Uani 1 1 d .
C12 C 1.21464(13) -0.23873(10) 0.48581(8) 0.0315(3) Uani 1 1 d .
H12 H 1.2040 -0.2183 0.5376 0.038 Uiso 1 1 calc R
C13 C 1.32242(14) -0.29895(12) 0.49459(10) 0.0433(4) Uani 1 1 d .
H13A H 1.3061 -0.3530 0.5210 0.065 Uiso 1 1 calc R
H13B H 1.3890 -0.2685 0.5241 0.065 Uiso 1 1 calc R
H13C H 1.3409 -0.3137 0.4443 0.065 Uiso 1 1 calc R
C14 C 1.23503(15) -0.15754(12) 0.43902(10) 0.0433(4) Uani 1 1 d .
H14A H 1.2481 -0.1759 0.3884 0.065 Uiso 1 1 calc R
H14B H 1.3037 -0.1256 0.4642 0.065 Uiso 1 1 calc R
H14C H 1.1664 -0.1191 0.4345 0.065 Uiso 1 1 calc R
C15 C 0.79207(14) -0.33480(12) 0.48901(10) 0.0422(4) Uani 1 1 d .
H15 H 0.7954 -0.2837 0.5245 0.051 Uiso 1 1 calc R
C16 C 0.78540(19) -0.41830(16) 0.53521(13) 0.0644(6) Uani 1 1 d .
H16A H 0.7891 -0.4698 0.5026 0.097 Uiso 1 1 calc R
H16B H 0.7117 -0.4191 0.5557 0.097 Uiso 1 1 calc R
H16C H 0.8511 -0.4198 0.5771 0.097 Uiso 1 1 calc R
C17 C 0.68045(15) -0.32574(14) 0.43068(13) 0.0575(5) Uani 1 1 d .
H17A H 0.6894 -0.2769 0.3962 0.086 Uiso 1 1 calc R
H17B H 0.6140 -0.3141 0.4571 0.086 Uiso 1 1 calc R
H17C H 0.6667 -0.3804 0.4016 0.086 Uiso 1 1 calc R
C18 C 0.83259(12) -0.05072(9) 0.68688(7) 0.0238(3) Uani 1 1 d .
C19 C 0.87871(13) 0.01839(9) 0.73475(8) 0.0292(3) Uani 1 1 d .
C20 C 0.80088(15) 0.07672(10) 0.76081(9) 0.0371(4) Uani 1 1 d .
H20 H 0.8307 0.1228 0.7942 0.044 Uiso 1 1 calc R
C21 C 0.68144(15) 0.06907(10) 0.73919(9) 0.0381(4) Uani 1 1 d .
H21 H 0.6301 0.1085 0.7589 0.046 Uiso 1 1 calc R
C22 C 0.63715(13) 0.00413(10) 0.68902(9) 0.0338(3) Uani 1 1 d .
H22 H 0.5553 0.0006 0.6725 0.041 Uiso 1 1 calc R
C23 C 0.71131(12) -0.05671(9) 0.66206(8) 0.0266(3) Uani 1 1 d .
C24 C 1.00931(14) 0.03288(10) 0.75832(9) 0.0371(4) Uani 1 1 d .
H24 H 1.0510 -0.0200 0.7426 0.045 Uiso 1 1 calc R
C25 C 1.05062(16) 0.11302(12) 0.71802(11) 0.0458(4) Uani 1 1 d .
H25A H 1.0321 0.1048 0.6630 0.069 Uiso 1 1 calc R
H25B H 1.1352 0.1199 0.7326 0.069 Uiso 1 1 calc R
H25C H 1.0110 0.1658 0.7326 0.069 Uiso 1 1 calc R
C26 C 1.04341(18) 0.04404(12) 0.84434(11) 0.0516(5) Uani 1 1 d .
H26A H 1.0137 0.1004 0.8599 0.077 Uiso 1 1 calc R
H26B H 1.1287 0.0428 0.8577 0.077 Uiso 1 1 calc R
H26C H 1.0096 -0.0040 0.8704 0.077 Uiso 1 1 calc R
C27 C 0.66076(12) -0.12990(10) 0.60914(9) 0.0302(3) Uani 1 1 d .
H27 H 0.7237 -0.1496 0.5805 0.036 Uiso 1 1 calc R
C28 C 0.62676(19) -0.20892(12) 0.65331(12) 0.0549(5) Uani 1 1 d .
H28A H 0.6956 -0.2305 0.6873 0.082 Uiso 1 1 calc R
H28B H 0.5963 -0.2556 0.6178 0.082 Uiso 1 1 calc R
H28C H 0.5665 -0.1915 0.6833 0.082 Uiso 1 1 calc R
C29 C 0.55762(14) -0.10007(12) 0.55075(10) 0.0397(4) Uani 1 1 d .
H29A H 0.4913 -0.0859 0.5765 0.060 Uiso 1 1 calc R
H29B H 0.5355 -0.1474 0.5140 0.060 Uiso 1 1 calc R
H29C H 0.5799 -0.0478 0.5242 0.060 Uiso 1 1 calc R
Mg1 Mg 0.96992(4) -0.10673(3) 0.55863(2) 0.02049(12) Uani 1 1 d .
N1 N 1.00017(9) -0.24038(7) 0.55577(6) 0.0214(2) Uani 1 1 d .
N2 N 0.90819(9) -0.11606(7) 0.66156(6) 0.0213(2) Uani 1 1 d .

loop_
_atom_site_aniso_label
_atom_site_aniso_U_11
_atom_site_aniso_U_22
_atom_site_aniso_U_33
_atom_site_aniso_U_23
_atom_site_aniso_U_13
_atom_site_aniso_U_12
C30 0.0321(8) 0.0423(9) 0.0352(8) 0.0156(7) -0.0032(6) -0.0018(7)
N6 0.0263(6) 0.0254(6) 0.0241(6) 0.0027(5) 0.0027(4) -0.0034(5)
C31 0.0229(6) 0.0248(7) 0.0236(6) 0.0015(5) 0.0045(5) -0.0001(5)
N4 0.0239(6) 0.0304(6) 0.0278(6) 0.0065(5) 0.0012(4) -0.0046(5)
N5 0.0293(6) 0.0423(7) 0.0343(7) 0.0077(6) -0.0018(5) -0.0127(6)
C32 0.0328(8) 0.0341(8) 0.0324(7) 0.0073(6) 0.0011(6) -0.0113(6)
C1 0.0213(6) 0.0225(6) 0.0218(6) -0.0006(5) 0.0039(5) -0.0034(5)
C2 0.0342(7) 0.0292(7) 0.0232(7) 0.0026(6) 0.0082(5) 0.0031(6)
C3 0.0237(6) 0.0228(6) 0.0224(6) 0.0035(5) 0.0036(5) 0.0005(5)
C4 0.0201(6) 0.0203(6) 0.0287(7) 0.0014(5) 0.0059(5) -0.0010(5)
C5 0.0404(8) 0.0249(7) 0.0324(7) 0.0032(6) 0.0098(6) 0.0086(6)
C6 0.0279(7) 0.0205(6) 0.0239(6) 0.0002(5) 0.0044(5) 0.0029(5)
C7 0.0317(7) 0.0292(7) 0.0262(7) 0.0028(6) 0.0069(6) 0.0025(6)
C8 0.0429(9) 0.0445(9) 0.0298(8) -0.0034(7) 0.0150(6) 0.0023(7)
C9 0.0544(10) 0.0449(9) 0.0274(8) -0.0121(7) 0.0076(7) 0.0009(8)
C10 0.0409(9) 0.0375(9) 0.0346(8) -0.0107(7) 0.0000(7) -0.0026(7)
C11 0.0308(7) 0.0289(7) 0.0325(7) -0.0047(6) 0.0042(6) 0.0010(6)
C12 0.0294(7) 0.0374(8) 0.0293(7) 0.0021(6) 0.0097(6) -0.0020(6)
C13 0.0322(8) 0.0523(10) 0.0454(9) 0.0080(8) 0.0057(7) 0.0028(7)
C14 0.0400(9) 0.0429(9) 0.0480(10) 0.0097(8) 0.0101(7) -0.0042(7)
C15 0.0304(8) 0.0467(10) 0.0503(10) -0.0202(8) 0.0084(7) -0.0089(7)
C16 0.0506(12) 0.0864(16) 0.0599(12) 0.0076(12) 0.0198(10) -0.0181(11)
C17 0.0318(9) 0.0538(11) 0.0838(15) -0.0237(11) -0.0012(9) -0.0031(8)
C18 0.0279(7) 0.0210(6) 0.0241(6) 0.0018(5) 0.0091(5) 0.0027(5)
C19 0.0344(8) 0.0251(7) 0.0285(7) -0.0019(6) 0.0062(6) 0.0030(6)
C20 0.0491(9) 0.0269(7) 0.0365(8) -0.0061(6) 0.0106(7) 0.0065(7)
C21 0.0439(9) 0.0312(8) 0.0439(9) 0.0023(7) 0.0210(7) 0.0129(7)
C22 0.0301(8) 0.0309(8) 0.0432(8) 0.0076(6) 0.0147(6) 0.0058(6)
C23 0.0278(7) 0.0233(7) 0.0302(7) 0.0064(6) 0.0095(5) 0.0014(5)
C24 0.0367(8) 0.0291(8) 0.0433(9) -0.0133(7) -0.0006(7) 0.0020(6)
C25 0.0387(9) 0.0420(10) 0.0567(11) -0.0108(8) 0.0072(8) -0.0067(7)
C26 0.0588(12) 0.0408(10) 0.0484(10) -0.0113(8) -0.0124(9) 0.0052(8)
C27 0.0239(7) 0.0283(7) 0.0374(8) 0.0045(6) 0.0018(6) 0.0004(6)
C28 0.0665(12) 0.0349(9) 0.0558(11) 0.0149(8) -0.0140(9) -0.0189(9)
C29 0.0292(8) 0.0432(9) 0.0443(9) 0.0073(7) -0.0017(7) 0.0030(7)
Mg1 0.0216(2) 0.0189(2) 0.0212(2) 0.00149(16) 0.00401(16) -0.00088(16)
N1 0.0226(5) 0.0196(5) 0.0225(5) -0.0005(4) 0.0053(4) -0.0004(4)
N2 0.0218(5) 0.0202(5) 0.0224(5) -0.0005(4) 0.0055(4) 0.0001(4)

loop_
_atom_type_symbol
_atom_type_description
_atom_type_scat_dispersion_real
_atom_type_scat_dispersion_imag
_atom_type_scat_source
C C 0.0181 0.0091 'International Tables Vol C Tables 4.2.6.8 and 6.1.1.4'
H H 0.0000 0.0000 'International Tables Vol C Tables 4.2.6.8 and 6.1.1.4'
Mg Mg 0.1719 0.1771 'International Tables Vol C Tables 4.2.6.8 and 6.1.1.4'
N N 0.0311 0.0180 'International Tables Vol C Tables 4.2.6.8 and 6.1.1.4'

loop_
_geom_angle_atom_site_label_1
_geom_angle_atom_site_label_2
_geom_angle_atom_site_label_3
_geom_angle
_geom_angle_site_symmetry_3
N4 C30 H30A 109.5 .
N4 C30 H30B 109.5 .
H30A C30 H30B 109.5 .
N4 C30 H30C 109.5 .
H30A C30 H30C 109.5 .
H30B C30 H30C 109.5 .
C32 N6 C31 105.39(11) .
C32 N6 Mg1 128.77(10) .
C31 N6 Mg1 125.75(9) .
N4 C31 N6 104.62(11) .
N4 C31 Mg1 125.80(10) 3_756
N6 C31 Mg1 129.25(10) 3_756
C31 N4 N5 113.80(11) .
C31 N4 C30 128.46(12) .
N5 N4 C30 117.74(11) .
C32 N5 N4 101.06(11) .
N5 C32 N6 115.13(13) .
N5 C32 H32 122.4 .
N6 C32 H32 122.4 .
N2 C1 C3 124.32(12) .
N2 C1 C2 120.81(12) .
C3 C1 C2 114.86(11) .
C1 C2 H2A 109.5 .
C1 C2 H2B 109.5 .
H2A C2 H2B 109.5 .
C1 C2 H2C 109.5 .
H2A C2 H2C 109.5 .
H2B C2 H2C 109.5 .
C4 C3 C1 129.25(12) .
C4 C3 H3 115.4 .
C1 C3 H3 115.4 .
N1 C4 C3 124.10(12) .
N1 C4 C5 120.49(12) .
C3 C4 C5 115.41(12) .
C4 C5 H5A 109.5 .
C4 C5 H5B 109.5 .
H5A C5 H5B 109.5 .
C4 C5 H5C 109.5 .
H5A C5 H5C 109.5 .
H5B C5 H5C 109.5 .
C11 C6 C7 120.44(13) .
C11 C6 N1 118.70(12) .
C7 C6 N1 120.85(12) .
C8 C7 C6 118.40(14) .
C8 C7 C12 119.67(13) .
C6 C7 C12 121.92(13) .
C9 C8 C7 121.44(15) .
C9 C8 H8 119.3 .
C7 C8 H8 119.3 .
C8 C9 C10 119.71(14) .
C8 C9 H9 120.1 .
C10 C9 H9 120.1 .
C9 C10 C11 121.19(15) .
C9 C10 H10 119.4 .
C11 C10 H10 119.4 .
C10 C11 C6 118.81(14) .
C10 C11 C15 119.54(14) .
C6 C11 C15 121.63(13) .
C7 C12 C14 111.18(13) .
C7 C12 C13 111.89(13) .
C14 C12 C13 110.13(13) .
C7 C12 H12 107.8 .
C14 C12 H12 107.8 .
C13 C12 H12 107.8 .
C12 C13 H13A 109.5 .
C12 C13 H13B 109.5 .
H13A C13 H13B 109.5 .
C12 C13 H13C 109.5 .
H13A C13 H13C 109.5 .
H13B C13 H13C 109.5 .
C12 C14 H14A 109.5 .
C12 C14 H14B 109.5 .
H14A C14 H14B 109.5 .
C12 C14 H14C 109.5 .
H14A C14 H14C 109.5 .
H14B C14 H14C 109.5 .
C16 C15 C11 111.26(15) .
C16 C15 C17 109.48(16) .
C11 C15 C17 112.64(15) .
C16 C15 H15 107.8 .
C11 C15 H15 107.8 .
C17 C15 H15 107.8 .
C15 C16 H16A 109.5 .
C15 C16 H16B 109.5 .
H16A C16 H16B 109.5 .
C15 C16 H16C 109.5 .
H16A C16 H16C 109.5 .
H16B C16 H16C 109.5 .
C15 C17 H17A 109.5 .
C15 C17 H17B 109.5 .
H17A C17 H17B 109.5 .
C15 C17 H17C 109.5 .
H17A C17 H17C 109.5 .
H17B C17 H17C 109.5 .
C19 C18 C23 120.35(12) .
C19 C18 N2 120.85(12) .
C23 C18 N2 118.80(12) .
C20 C19 C18 118.23(14) .
C20 C19 C24 118.85(13) .
C18 C19 C24 122.91(12) .
C21 C20 C19 121.65(15) .
C21 C20 H20 119.2 .
C19 C20 H20 119.2 .
C22 C21 C20 119.81(14) .
C22 C21 H21 120.1 .
C20 C21 H21 120.1 .
C21 C22 C23 120.74(14) .
C21 C22 H22 119.6 .
C23 C22 H22 119.6 .
C22 C23 C18 119.06(13) .
C22 C23 C27 120.07(13) .
C18 C23 C27 120.83(12) .
C19 C24 C25 110.86(13) .
C19 C24 C26 112.48(15) .
C25 C24 C26 109.39(14) .
C19 C24 H24 108.0 .
C25 C24 H24 108.0 .
C26 C24 H24 108.0 .
C24 C25 H25A 109.5 .
C24 C25 H25B 109.5 .
H25A C25 H25B 109.5 .
C24 C25 H25C 109.5 .
H25A C25 H25C 109.5 .
H25B C25 H25C 109.5 .
C24 C26 H26A 109.5 .
C24 C26 H26B 109.5 .
H26A C26 H26B 109.5 .
C24 C26 H26C 109.5 .
H26A C26 H26C 109.5 .
H26B C26 H26C 109.5 .
C23 C27 C28 111.26(13) .
C23 C27 C29 113.10(13) .
C28 C27 C29 110.45(13) .
C23 C27 H27 107.2 .
C28 C27 H27 107.2 .
C29 C27 H27 107.2 .
C27 C28 H28A 109.5 .
C27 C28 H28B 109.5 .
H28A C28 H28B 109.5 .
C27 C28 H28C 109.5 .
H28A C28 H28C 109.5 .
H28B C28 H28C 109.5 .
C27 C29 H29A 109.5 .
C27 C29 H29B 109.5 .
H29A C29 H29B 109.5 .
C27 C29 H29C 109.5 .
H29A C29 H29C 109.5 .
H29B C29 H29C 109.5 .
N1 Mg1 N6 115.53(5) .
N1 Mg1 N2 92.17(4) .
N6 Mg1 N2 118.44(5) .
N1 Mg1 C31 116.71(5) 3_756
N6 Mg1 C31 104.43(5) 3_756
N2 Mg1 C31 109.86(5) 3_756
C4 N1 C6 117.52(11) .
C4 N1 Mg1 119.40(9) .
C6 N1 Mg1 122.63(8) .
C1 N2 C18 117.12(11) .
C1 N2 Mg1 120.04(9) .
C18 N2 Mg1 122.65(8) .

loop_
_geom_bond_atom_site_label_1
_geom_bond_atom_site_label_2
_geom_bond_distance
_geom_bond_site_symmetry_2
C30 N4 1.4510(18) .
C30 H30A 0.9800 .
C30 H30B 0.9800 .
C30 H30C 0.9800 .
N6 C32 1.3608(18) .
N6 C31 1.3691(17) .
N6 Mg1 2.0747(12) .
C31 N4 1.3472(17) .
C31 Mg1 2.1953(14) 3_756
N4 N5 1.3770(17) .
N5 C32 1.3042(19) .
C32 H32 0.9500 .
C1 N2 1.3281(17) .
C1 C3 1.4123(18) .
C1 C2 1.5188(18) .
C2 H2A 0.9800 .
C2 H2B 0.9800 .
C2 H2C 0.9800 .
C3 C4 1.4050(18) .
C3 H3 0.9500 .
C4 N1 1.3323(17) .
C4 C5 1.5218(18) .
C5 H5A 0.9800 .
C5 H5B 0.9800 .
C5 H5C 0.9800 .
C6 C11 1.408(2) .
C6 C7 1.4086(19) .
C6 N1 1.4394(16) .
C7 C8 1.397(2) .
C7 C12 1.520(2) .
C8 C9 1.379(2) .
C8 H8 0.9500 .
C9 C10 1.383(2) .
C9 H9 0.9500 .
C10 C11 1.391(2) .
C10 H10 0.9500 .
C11 C15 1.523(2) .
C12 C14 1.529(2) .
C12 C13 1.537(2) .
C12 H12 1.0000 .
C13 H13A 0.9800 .
C13 H13B 0.9800 .
C13 H13C 0.9800 .
C14 H14A 0.9800 .
C14 H14B 0.9800 .
C14 H14C 0.9800 .
C15 C16 1.522(3) .
C15 C17 1.535(2) .
C15 H15 1.0000 .
C16 H16A 0.9800 .
C16 H16B 0.9800 .
C16 H16C 0.9800 .
C17 H17A 0.9800 .
C17 H17B 0.9800 .
C17 H17C 0.9800 .
C18 C19 1.406(2) .
C18 C23 1.4093(19) .
C18 N2 1.4430(16) .
C19 C20 1.395(2) .
C19 C24 1.523(2) .
C20 C21 1.383(2) .
C20 H20 0.9500 .
C21 C22 1.377(2) .
C21 H21 0.9500 .
C22 C23 1.398(2) .
C22 H22 0.9500 .
C23 C27 1.517(2) .
C24 C25 1.529(2) .
C24 C26 1.534(2) .
C24 H24 1.0000 .
C25 H25A 0.9800 .
C25 H25B 0.9800 .
C25 H25C 0.9800 .
C26 H26A 0.9800 .
C26 H26B 0.9800 .
C26 H26C 0.9800 .
C27 C28 1.522(2) .
C27 C29 1.527(2) .
C27 H27 1.0000 .
C28 H28A 0.9800 .
C28 H28B 0.9800 .
C28 H28C 0.9800 .
C29 H29A 0.9800 .
C29 H29B 0.9800 .
C29 H29C 0.9800 .
Mg1 N1 2.0636(11) .
Mg1 N2 2.0774(11) .
Mg1 C31 2.1954(14) 3_756

loop_
_geom_torsion_atom_site_label_1
_geom_torsion_atom_site_label_2
_geom_torsion_atom_site_label_3
_geom_torsion_atom_site_label_4
_geom_torsion
_geom_torsion_site_symmetry_1
_geom_torsion_site_symmetry_4
C32 N6 C31 N4 0.49(15) . .
Mg1 N6 C31 N4 -176.29(9) . .
C32 N6 C31 Mg1 -173.14(11) . 3_756
Mg1 N6 C31 Mg1 10.08(17) . 3_756
N6 C31 N4 N5 -0.34(16) . .
Mg1 C31 N4 N5 173.58(10) 3_756 .
N6 C31 N4 C30 179.04(14) . .
Mg1 C31 N4 C30 -7.0(2) 3_756 .
C31 N4 N5 C32 0.03(17) . .
C30 N4 N5 C32 -179.42(14) . .
N4 N5 C32 N6 0.31(18) . .
C31 N6 C32 N5 -0.53(18) . .
Mg1 N6 C32 N5 176.11(11) . .
N2 C1 C3 C4 -16.4(2) . .
C2 C1 C3 C4 162.67(13) . .
C1 C3 C4 N1 10.2(2) . .
C1 C3 C4 C5 -169.73(13) . .
C11 C6 C7 C8 -0.9(2) . .
N1 C6 C7 C8 -179.62(13) . .
C11 C6 C7 C12 179.98(13) . .
N1 C6 C7 C12 1.2(2) . .
C6 C7 C8 C9 -0.4(2) . .
C12 C7 C8 C9 178.82(15) . .
C7 C8 C9 C10 0.8(3) . .
C8 C9 C10 C11 -0.1(3) . .
C9 C10 C11 C6 -1.1(2) . .
C9 C10 C11 C15 -179.52(16) . .
C7 C6 C11 C10 1.6(2) . .
N1 C6 C11 C10 -179.64(13) . .
C7 C6 C11 C15 179.97(14) . .
N1 C6 C11 C15 -1.2(2) . .
C8 C7 C12 C14 71.34(18) . .
C6 C7 C12 C14 -109.51(16) . .
C8 C7 C12 C13 -52.26(18) . .
C6 C7 C12 C13 126.89(15) . .
C10 C11 C15 C16 81.3(2) . .
C6 C11 C15 C16 -97.09(18) . .
C10 C11 C15 C17 -42.1(2) . .
C6 C11 C15 C17 139.55(15) . .
C23 C18 C19 C20 4.3(2) . .
N2 C18 C19 C20 -176.44(13) . .
C23 C18 C19 C24 -174.86(13) . .
N2 C18 C19 C24 4.4(2) . .
C18 C19 C20 C21 -1.6(2) . .
C24 C19 C20 C21 177.57(15) . .
C19 C20 C21 C22 -1.9(2) . .
C20 C21 C22 C23 2.7(2) . .
C21 C22 C23 C18 -0.1(2) . .
C21 C22 C23 C27 177.71(14) . .
C19 C18 C23 C22 -3.5(2) . .
N2 C18 C23 C22 177.23(12) . .
C19 C18 C23 C27 178.75(13) . .
N2 C18 C23 C27 -0.54(19) . .
C20 C19 C24 C25 -71.83(18) . .
C18 C19 C24 C25 107.31(16) . .
C20 C19 C24 C26 51.0(2) . .
C18 C19 C24 C26 -129.87(15) . .
C22 C23 C27 C28 -85.70(17) . .
C18 C23 C27 C28 92.05(17) . .
C22 C23 C27 C29 39.29(19) . .
C18 C23 C27 C29 -142.96(14) . .
C32 N6 Mg1 N1 46.36(14) . .
C31 N6 Mg1 N1 -137.63(11) . .
C32 N6 Mg1 N2 -61.49(14) . .
C31 N6 Mg1 N2 114.53(11) . .
C32 N6 Mg1 C31 175.94(13) . 3_756
C31 N6 Mg1 C31 -8.04(14) . 3_756
C3 C4 N1 C6 -167.56(12) . .
C5 C4 N1 C6 12.39(18) . .
C3 C4 N1 Mg1 19.93(17) . .
C5 C4 N1 Mg1 -160.12(10) . .
C11 C6 N1 C4 89.83(15) . .
C7 C6 N1 C4 -91.39(15) . .
C11 C6 N1 Mg1 -97.92(13) . .
C7 C6 N1 Mg1 80.86(14) . .
N6 Mg1 N1 C4 -155.34(9) . .
N2 Mg1 N1 C4 -32.23(10) . .
C31 Mg1 N1 C4 81.33(10) 3_756 .
N6 Mg1 N1 C6 32.55(11) . .
N2 Mg1 N1 C6 155.66(10) . .
C31 Mg1 N1 C6 -90.78(10) 3_756 .
C3 C1 N2 C18 175.33(12) . .
C2 C1 N2 C18 -3.67(18) . .
C3 C1 N2 Mg1 -9.41(17) . .
C2 C1 N2 Mg1 171.59(9) . .
C19 C18 N2 C1 80.46(16) . .
C23 C18 N2 C1 -100.25(14) . .
C19 C18 N2 Mg1 -94.67(13) . .
C23 C18 N2 Mg1 84.62(13) . .
N1 Mg1 N2 C1 27.24(10) . .
N6 Mg1 N2 C1 147.98(9) . .
C31 Mg1 N2 C1 -92.23(10) 3_756 .
N1 Mg1 N2 C18 -157.77(10) . .
N6 Mg1 N2 C18 -37.04(11) . .
C31 Mg1 N2 C18 82.76(10) 3_756 .
